data_2230741
loop_
_publ_author_name
'Chantrapromma, Suchada'
'Kobkeatthawin, Thawanrat'
'Chanawanno, Kullapa'
'Wisitsak, Pitikan'
'Fun, Hoong-Kun'

_publ_section_title
;
 (<i>E</i>)-1-(4-Aminophenyl)-3-(pyridin-3-yl)prop-2-en-1-one
;
_journal_coeditor_code IS2731
_journal_issue 7
_journal_name_full 'Acta Crystallographica Section E'
_journal_page_first o1770
_journal_page_last o1771
_journal_paper_doi 10.1107/S1600536811023634
_journal_volume 67
_journal_year 2011
_chemical_formula_iupac 'C14 H12 N2 O'
_chemical_formula_moiety 'C14 H12 N2 O'
_chemical_formula_sum 'C14 H12 N2 O'
_chemical_formula_weight 224.26
_chemical_melting_point_gt 453
_chemical_melting_point_lt 454
_chemical_name_common
;
(<i>E</i>)-1-(4-Aminophenyl)-3-(pyridin-3-yl)prop-2-en-1-one
;
_chemical_name_systematic
;
(<i>E</i>)-1-(4-Aminophenyl)-3-(pyridin-3-yl)prop-2-en-1-one
;
_space_group_IT_number 61
_symmetry_cell_setting orthorhombic
_symmetry_space_group_name_Hall '-P 2ac 2ab'
_symmetry_space_group_name_H-M 'P b c a'
_atom_sites_solution_hydrogens geom
_atom_sites_solution_primary direct
_atom_sites_solution_secondary difmap
_audit_creation_method SHELXL-97
_cell_angle_alpha 90.00
_cell_angle_beta 90.00
_cell_angle_gamma 90.00
_cell_formula_units_Z 8
_cell_length_a 12.0046(12)
_cell_length_b 7.9329(9)
_cell_length_c 22.925(3)
_cell_measurement_reflns_used 3177
_cell_measurement_temperature 100
_cell_measurement_theta_max 29.99
_cell_measurement_theta_min 2.46
_cell_volume 2183.2(4)
_computing_cell_refinement 'SAINT (Bruker, 2009)'
_computing_data_collection 'APEX2 (Bruker, 2009)'
_computing_data_reduction 'SAINT (Bruker, 2009)'
_computing_molecular_graphics 'SHELXTL (Sheldrick, 2008)'
_computing_publication_material
;
SHELXTL (Sheldrick, 2008) and PLATON (Spek, 2009)
;
_computing_structure_refinement 'SHELXTL (Sheldrick, 2008)'
_computing_structure_solution 'SHELXTL (Sheldrick, 2008)'
_diffrn_ambient_temperature 100
_diffrn_measured_fraction_theta_full 0.998
_diffrn_measured_fraction_theta_max 0.998
_diffrn_measurement_device_type 'Bruker APEX DUO CCD area-detector'
_diffrn_measurement_method '\f and \w'
_diffrn_radiation_monochromator graphite
_diffrn_radiation_source 'sealed tube'
_diffrn_radiation_type MoK\a
_diffrn_radiation_wavelength 0.71073
_diffrn_reflns_av_R_equivalents 0.0434
_diffrn_reflns_av_sigmaI/netI 0.0382
_diffrn_reflns_limit_h_max 14
_diffrn_reflns_limit_h_min -16
_diffrn_reflns_limit_k_max 10
_diffrn_reflns_limit_k_min -11
_diffrn_reflns_limit_l_max 23
_diffrn_reflns_limit_l_min -32
_diffrn_reflns_number 12726
_diffrn_reflns_theta_full 29.99
_diffrn_reflns_theta_max 29.99
_diffrn_reflns_theta_min 2.46
_diffrn_standards_number 0
_exptl_absorpt_coefficient_mu 0.088
_exptl_absorpt_correction_T_max 0.9847
_exptl_absorpt_correction_T_min 0.9560
_exptl_absorpt_correction_type multi-scan
_exptl_absorpt_process_details '(SADABS; Bruker, 2009)'
_exptl_crystal_colour Yellow
_exptl_crystal_density_diffrn 1.365
_exptl_crystal_density_method 'not measured'
_exptl_crystal_description Block
_exptl_crystal_F_000 944
_exptl_crystal_size_max 0.52
_exptl_crystal_size_mid 0.32
_exptl_crystal_size_min 0.18
_refine_diff_density_max 0.374
_refine_diff_density_min -0.184
_refine_ls_extinction_method none
_refine_ls_goodness_of_fit_ref 1.030
_refine_ls_hydrogen_treatment refall
_refine_ls_matrix_type full
_refine_ls_number_parameters 202
_refine_ls_number_reflns 3177
_refine_ls_number_restraints 0
_refine_ls_restrained_S_all 1.030
_refine_ls_R_factor_all 0.0650
_refine_ls_R_factor_gt 0.0476
_refine_ls_shift/su_max 0.001
_refine_ls_shift/su_mean 0.001
_refine_ls_structure_factor_coef Fsqd
_refine_ls_weighting_details 'calc w=1/[\s^2^(Fo^2^)+(0.0702P)^2^+0.5761P] where P=(Fo^2^+2Fc^2^)/3'
_refine_ls_weighting_scheme calc
_refine_ls_wR_factor_gt 0.1184
_refine_ls_wR_factor_ref 0.1321
_reflns_number_gt 2433
_reflns_number_total 3177
_reflns_threshold_expression I>2\s(I)
_cod_data_source_file is2731.cif
_cod_data_source_block I
_cod_database_code 2230741
_cod_database_fobs_code 2230741

loop_
_symmetry_equiv_pos_as_xyz
'x, y, z'
'-x+1/2, -y, z+1/2'
'-x, y+1/2, -z+1/2'
'x+1/2, -y+1/2, -z'
'-x, -y, -z'
'x-1/2, y, -z-1/2'
'x, -y-1/2, z-1/2'
'-x-1/2, y-1/2, z'

loop_
_atom_site_type_symbol
_atom_site_label
_atom_site_fract_x
_atom_site_fract_y
_atom_site_fract_z
_atom_site_U_iso_or_equiv
_atom_site_adp_type
_atom_site_calc_flag
_atom_site_refinement_flags
_atom_site_occupancy
_atom_site_symmetry_multiplicity
_atom_site_disorder_assembly
_atom_site_disorder_group
O O1 0.87481(8) -0.00829(13) 0.62116(4) 0.0274(2) Uani d . 1 1 . .
N N1 0.88749(10) -0.40307(16) 0.86417(5) 0.0262(3) Uani d . 1 1 . .
H H1N1 0.9537(17) -0.447(3) 0.8695(9) 0.037(5) Uiso d . 1 1 . .
H H2N1 0.8278(17) -0.431(3) 0.8878(9) 0.043(5) Uiso d . 1 1 . .
N N2 0.34284(10) 0.06758(18) 0.57106(5) 0.0317(3) Uani d . 1 1 . .
C C1 0.82037(9) -0.14511(16) 0.70829(6) 0.0195(3) Uani d . 1 1 . .
C C2 0.92774(10) -0.20798(16) 0.72041(6) 0.0210(3) Uani d . 1 1 . .
H H2A 0.9864(14) -0.193(2) 0.6922(7) 0.023(4) Uiso d . 1 1 . .
C C3 0.95058(10) -0.29288(16) 0.77139(6) 0.0214(3) Uani d . 1 1 . .
H H3A 1.0254(14) -0.340(2) 0.7786(7) 0.029(4) Uiso d . 1 1 . .
C C4 0.86642(10) -0.31820(17) 0.81357(6) 0.0208(3) Uani d . 1 1 . .
C C5 0.75956(10) -0.25227(18) 0.80220(6) 0.0234(3) Uani d . 1 1 . .
H H5A 0.7024(17) -0.265(3) 0.8321(9) 0.045(5) Uiso d . 1 1 . .
C C6 0.73797(10) -0.16943(17) 0.75074(6) 0.0214(3) Uani d . 1 1 . .
H H6A 0.6624(14) -0.121(2) 0.7442(7) 0.025(4) Uiso d . 1 1 . .
C C7 0.79831(10) -0.05897(16) 0.65285(6) 0.0205(3) Uani d . 1 1 . .
C C8 0.68037(10) -0.03488(18) 0.63425(6) 0.0226(3) Uani d . 1 1 . .
H H8A 0.6213(16) -0.097(3) 0.6564(9) 0.042(5) Uiso d . 1 1 . .
C C9 0.65435(10) 0.06655(17) 0.58997(6) 0.0232(3) Uani d . 1 1 . .
H H9A 0.7163(14) 0.126(2) 0.5705(7) 0.031(4) Uiso d . 1 1 . .
C C10 0.54235(10) 0.10884(17) 0.56899(6) 0.0219(3) Uani d . 1 1 . .
C C11 0.52786(11) 0.2397(2) 0.52922(6) 0.0284(3) Uani d . 1 1 . .
H H11A 0.5968(15) 0.303(2) 0.5147(8) 0.030(4) Uiso d . 1 1 . .
C C12 0.42183(12) 0.2841(2) 0.51084(7) 0.0313(3) Uani d . 1 1 . .
H H12A 0.4105(16) 0.374(3) 0.4827(9) 0.040(5) Uiso d . 1 1 . .
C C13 0.33284(12) 0.1966(2) 0.53375(7) 0.0313(3) Uani d . 1 1 . .
H H13A 0.2553(16) 0.229(2) 0.5245(8) 0.041(5) Uiso d . 1 1 . .
C C14 0.44619(11) 0.0255(2) 0.58784(6) 0.0267(3) Uani d . 1 1 . .
H H14A 0.4500(15) -0.070(3) 0.6168(8) 0.034(5) Uiso d . 1 1 . .

loop_
_atom_site_aniso_label
_atom_site_aniso_U_11
_atom_site_aniso_U_22
_atom_site_aniso_U_33
_atom_site_aniso_U_12
_atom_site_aniso_U_13
_atom_site_aniso_U_23
O1 0.0178(4) 0.0354(6) 0.0292(5) -0.0004(4) 0.0009(4) 0.0037(4)
N1 0.0177(5) 0.0342(7) 0.0267(6) 0.0028(4) -0.0018(4) 0.0020(5)
N2 0.0186(5) 0.0466(8) 0.0299(6) -0.0020(5) -0.0015(5) 0.0051(5)
C1 0.0148(5) 0.0193(6) 0.0245(6) 0.0002(4) -0.0024(4) -0.0034(5)
C2 0.0143(5) 0.0216(6) 0.0271(6) -0.0001(4) 0.0004(5) -0.0027(5)
C3 0.0135(5) 0.0219(6) 0.0286(7) 0.0010(4) -0.0020(4) -0.0031(5)
C4 0.0169(5) 0.0219(6) 0.0237(6) 0.0004(4) -0.0026(4) -0.0043(5)
C5 0.0156(5) 0.0296(7) 0.0248(6) 0.0029(5) 0.0011(5) -0.0027(5)
C6 0.0142(5) 0.0243(6) 0.0255(6) 0.0023(4) -0.0015(4) -0.0051(5)
C7 0.0158(5) 0.0210(6) 0.0246(6) 0.0004(4) -0.0013(4) -0.0038(5)
C8 0.0159(5) 0.0263(7) 0.0257(6) -0.0015(5) -0.0013(5) -0.0001(5)
C9 0.0162(5) 0.0267(7) 0.0267(6) 0.0002(5) 0.0014(5) -0.0009(5)
C10 0.0186(6) 0.0265(7) 0.0205(6) 0.0019(4) -0.0003(4) -0.0019(5)
C11 0.0214(6) 0.0339(8) 0.0298(7) 0.0001(5) 0.0019(5) 0.0049(6)
C12 0.0264(7) 0.0358(8) 0.0316(7) 0.0036(5) -0.0038(6) 0.0071(6)
C13 0.0210(6) 0.0440(9) 0.0290(7) 0.0039(6) -0.0043(5) 0.0027(6)
C14 0.0190(6) 0.0348(8) 0.0262(7) -0.0019(5) -0.0015(5) 0.0039(6)

loop_
_atom_type_symbol
_atom_type_description
_atom_type_scat_dispersion_real
_atom_type_scat_dispersion_imag
_atom_type_scat_source
C C 0.0033 0.0016 'International Tables Vol C Tables 4.2.6.8 and 6.1.1.4'
H H 0.0000 0.0000 'International Tables Vol C Tables 4.2.6.8 and 6.1.1.4'
N N 0.0061 0.0033 'International Tables Vol C Tables 4.2.6.8 and 6.1.1.4'
O O 0.0106 0.0060 'International Tables Vol C Tables 4.2.6.8 and 6.1.1.4'

loop_
_geom_angle_atom_site_label_1
_geom_angle_atom_site_label_2
_geom_angle_atom_site_label_3
_geom_angle_site_symmetry_1
_geom_angle_site_symmetry_3
_geom_angle
_geom_angle_publ_flag
C4 N1 H1N1 . . 118.9(13) ?
C4 N1 H2N1 . . 118.2(12) ?
H1N1 N1 H2N1 . . 121.7(19) ?
C13 N2 C14 . . 117.14(13) ?
C6 C1 C2 . . 117.38(12) ?
C6 C1 C7 . . 122.58(11) ?
C2 C1 C7 . . 120.04(11) ?
C3 C2 C1 . . 121.50(12) ?
C3 C2 H2A . . 119.0(10) ?
C1 C2 H2A . . 119.5(10) ?
C2 C3 C4 . . 120.55(11) ?
C2 C3 H3A . . 120.7(10) ?
C4 C3 H3A . . 118.8(10) ?
N1 C4 C5 . . 120.58(12) ?
N1 C4 C3 . . 121.28(11) ?
C5 C4 C3 . . 118.13(12) ?
C6 C5 C4 . . 120.50(12) ?
C6 C5 H5A . . 121.3(12) ?
C4 C5 H5A . . 118.2(12) ?
C5 C6 C1 . . 121.92(11) ?
C5 C6 H6A . . 119.0(10) ?
C1 C6 H6A . . 119.0(10) ?
O1 C7 C1 . . 121.71(11) ?
O1 C7 C8 . . 119.67(12) ?
C1 C7 C8 . . 118.61(11) ?
C9 C8 C7 . . 121.19(12) ?
C9 C8 H8A . . 121.1(11) ?
C7 C8 H8A . . 117.8(11) ?
C8 C9 C10 . . 127.07(12) ?
C8 C9 H9A . . 117.1(10) ?
C10 C9 H9A . . 115.8(10) ?
C11 C10 C14 . . 116.83(12) ?
C11 C10 C9 . . 119.98(12) ?
C14 C10 C9 . . 123.18(12) ?
C12 C11 C10 . . 120.21(13) ?
C12 C11 H11A . . 121.3(10) ?
C10 C11 H11A . . 118.5(10) ?
C13 C12 C11 . . 117.90(14) ?
C13 C12 H12A . . 121.0(12) ?
C11 C12 H12A . . 121.1(12) ?
N2 C13 C12 . . 123.98(13) ?
N2 C13 H13A . . 115.0(11) ?
C12 C13 H13A . . 121.0(11) ?
N2 C14 C10 . . 123.89(14) ?
N2 C14 H14A . . 114.7(10) ?
C10 C14 H14A . . 121.4(10) ?

loop_
_geom_bond_atom_site_label_1
_geom_bond_atom_site_label_2
_geom_bond_site_symmetry_2
_geom_bond_distance
_geom_bond_publ_flag
O1 C7 . 1.2381(16) ?
N1 C4 . 1.3649(18) ?
N1 H1N1 . 0.88(2) ?
N1 H2N1 . 0.93(2) ?
N2 C13 . 1.339(2) ?
N2 C14 . 1.3410(17) ?
C1 C6 . 1.4011(18) ?
C1 C2 . 1.4097(16) ?
C1 C7 . 1.4671(18) ?
C2 C3 . 1.3767(19) ?
C2 H2A . 0.963(16) ?
C3 C4 . 1.4127(18) ?
C3 H3A . 0.988(17) ?
C4 C5 . 1.4097(17) ?
C5 C6 . 1.3749(19) ?
C5 H5A . 0.97(2) ?
C6 H6A . 0.996(17) ?
C7 C8 . 1.4909(17) ?
C8 C9 . 1.332(2) ?
C8 H8A . 1.00(2) ?
C9 C10 . 1.4668(17) ?
C9 H9A . 0.986(18) ?
C10 C11 . 1.392(2) ?
C10 C14 . 1.3986(19) ?
C11 C12 . 1.3864(19) ?
C11 H11A . 1.023(18) ?
C12 C13 . 1.378(2) ?
C12 H12A . 0.97(2) ?
C13 H13A . 0.99(2) ?
C14 H14A . 1.01(2) ?

loop_
_geom_hbond_atom_site_label_D
_geom_hbond_atom_site_label_H
_geom_hbond_atom_site_label_A
_geom_hbond_site_symmetry_A
_geom_hbond_distance_DH
_geom_hbond_distance_HA
_geom_hbond_distance_DA
_geom_hbond_angle_DHA
_geom_hbond_publ_flag
N1 H1N1 O1 3_746 0.88(2) 2.13(2) 2.9920(16) 170(2) y
N1 H2N1 N2 3_646 0.93(2) 2.26(2) 3.1471(17) 161.7(19) y

loop_
_geom_torsion_atom_site_label_1
_geom_torsion_atom_site_label_2
_geom_torsion_atom_site_label_3
_geom_torsion_atom_site_label_4
_geom_torsion_site_symmetry_1
_geom_torsion_site_symmetry_2
_geom_torsion_site_symmetry_3
_geom_torsion_site_symmetry_4
_geom_torsion
_geom_torsion_publ_flag
C6 C1 C2 C3 . . . . 1.23(18) ?
C7 C1 C2 C3 . . . . -178.45(12) ?
C1 C2 C3 C4 . . . . -0.56(19) ?
C2 C3 C4 N1 . . . . 179.56(12) ?
C2 C3 C4 C5 . . . . -0.85(19) ?
N1 C4 C5 C6 . . . . -178.84(13) ?
C3 C4 C5 C6 . . . . 1.57(19) ?
C4 C5 C6 C1 . . . . -0.9(2) ?
C2 C1 C6 C5 . . . . -0.50(19) ?
C7 C1 C6 C5 . . . . 179.18(12) ?
C6 C1 C7 O1 . . . . 165.18(12) ?
C2 C1 C7 O1 . . . . -15.15(19) ?
C6 C1 C7 C8 . . . . -15.74(19) ?
C2 C1 C7 C8 . . . . 163.92(12) ?
O1 C7 C8 C9 . . . . -12.5(2) ?
C1 C7 C8 C9 . . . . 168.37(12) ?
C7 C8 C9 C10 . . . . -176.57(13) ?
C8 C9 C10 C11 . . . . 168.40(14) ?
C8 C9 C10 C14 . . . . -10.3(2) ?
C14 C10 C11 C12 . . . . 1.1(2) ?
C9 C10 C11 C12 . . . . -177.71(14) ?
C10 C11 C12 C13 . . . . 0.9(2) ?
C14 N2 C13 C12 . . . . 1.8(2) ?
C11 C12 C13 N2 . . . . -2.5(2) ?
C13 N2 C14 C10 . . . . 0.5(2) ?
C11 C10 C14 N2 . . . . -1.9(2) ?
C9 C10 C14 N2 . . . . 176.92(14) ?

loop_
_cod_related_entry_id
_cod_related_entry_database
_cod_related_entry_code
1 ChemSpider 4939715
